data_7027158
loop_
_publ_author_name
'Baker, Paul K.'
'Drew, Michael G. B.'
'Meehan, Margaret M.'

_publ_section_title
;
 Cationic linear triphos, L [PhP(CH2CH2PPh2)2], alkyne complexes of
 molybdenum(II) and tungsten(II); crystal structures of
 [WI(CO)(L-P,P&#x2032;,P&#x200A;&#x2033;)(\h2-MeC2Me)]2[W6O19],
 [WI(CO)(L-P,P&#x200A;&#x2032;,P&#x200A;&#x2033;)(\h2-MeC2Me)][BPh4] and
 [MoBr2(O){Ph2P(CH2)2PPh(CH2)2POPh2-P,P&#x200A;&#x2032;,O}]
;
_journal_issue 5
_journal_name_full 'Journal of the Chemical Society, Dalton Transactions'
_journal_page_first 765
_journal_paper_doi 10.1039/a808398c
_journal_year 1999
_chemical_formula_sum 'C39 H33 Cl I O11 P3 W4'
_chemical_formula_weight 1674.32
_chemical_name_systematic
; 
 ? 
;
_space_group_IT_number 2
_symmetry_cell_setting triclinic
_symmetry_space_group_name_Hall '-P 1'
_symmetry_space_group_name_H-M 'P -1'
_atom_sites_solution_hydrogens geom
_atom_sites_solution_primary direct
_atom_sites_solution_secondary difmap
_audit_creation_method SHELXL-97
_cell_angle_alpha 78.131(10)
_cell_angle_beta 88.426(10)
_cell_angle_gamma 86.037(10)
_cell_formula_units_Z 2
_cell_length_a 11.759(14)
_cell_length_b 14.428(16)
_cell_length_c 14.855(16)
_cell_measurement_reflns_used all
_cell_measurement_temperature 293(2)
_cell_volume 2460(5)
_computing_cell_refinement XDS
_computing_data_collection 'XDS (Kabsch, 1991)'
_computing_data_reduction XDS
_computing_molecular_graphics PLATON(Spek,1994)
_computing_structure_refinement 'SHELXL-93 (Sheldrick, 1993)'
_computing_structure_solution 'SHELXS-86 (Sheldrick, 1990)'
_diffrn_ambient_temperature 293(2)
_diffrn_measurement_device 'Marresearch Image Plate'
_diffrn_measurement_method '95 frames at 2^o intervals, counting time 2 min.'
_diffrn_radiation_monochromator graphite
_diffrn_radiation_source 'fine-focus sealed tube'
_diffrn_radiation_type MoK\a
_diffrn_radiation_wavelength 0.71070
_diffrn_reflns_av_R_equivalents 0.0000
_diffrn_reflns_av_sigmaI/netI 0.0874
_diffrn_reflns_limit_h_max 12
_diffrn_reflns_limit_h_min 0
_diffrn_reflns_limit_k_max 16
_diffrn_reflns_limit_k_min -15
_diffrn_reflns_limit_l_max 16
_diffrn_reflns_limit_l_min -16
_diffrn_reflns_number 6165
_diffrn_reflns_theta_max 25.11
_diffrn_reflns_theta_min 2.22
_diffrn_standards_number n/a
_exptl_absorpt_coefficient_mu 10.151
_exptl_absorpt_correction_T_max 1.000
_exptl_absorpt_correction_T_min 0.152
_exptl_absorpt_correction_type 'DIFABS (Walker and Stuart, 1983)'
_exptl_crystal_density_diffrn 2.260
_exptl_crystal_density_method 'not measured'
_exptl_crystal_F_000 1538
_exptl_crystal_size_max 0.25
_exptl_crystal_size_mid 0.20
_exptl_crystal_size_min 0.20
_refine_diff_density_max 2.925
_refine_diff_density_min -3.419
_refine_diff_density_rms 0.448
_refine_ls_extinction_coef 0.0048(7)
_refine_ls_extinction_expression Fc^*^=kFc[1+0.001xFc^2^\l^3^/sin(2\q)]^-1/4^
_refine_ls_extinction_method SHELXL
_refine_ls_goodness_of_fit_ref 1.300
_refine_ls_hydrogen_treatment mixed
_refine_ls_matrix_type full
_refine_ls_number_parameters 294
_refine_ls_number_reflns 6165
_refine_ls_number_restraints 0
_refine_ls_restrained_S_all 1.300
_refine_ls_R_factor_all 0.1637
_refine_ls_R_factor_gt 0.0941
_refine_ls_shift/su_max 0.052
_refine_ls_shift/su_mean 0.002
_refine_ls_structure_factor_coef Fsqd
_refine_ls_weighting_details 'w=1/[\s^2^(Fo^2^)+(0.2000P)^2^+0.0000P] where P=(Fo^2^+2Fc^2^)/3'
_refine_ls_weighting_scheme calc
_refine_ls_wR_factor_gt 0.2219
_refine_ls_wR_factor_ref 0.2638
_reflns_number_gt 3689
_reflns_number_total 6165
_reflns_threshold_expression >2sigma(I)
_cod_data_source_file 808398csup1.cif
_cod_data_source_block 9
_cod_depositor_comments
;
The following automatic conversions were performed:

'_refine_ls_weighting_scheme' value 'calc
w=1/[\s^2^(Fo^2^)+(0.2000P)^2^+0.0000P] where P=(Fo^2^+2Fc^2^)/3' was
changed to 'calc'. New tag '_refine_ls_weighting_details' was
created. The value of the new tag was set to
'w=1/[\s^2^(Fo^2^)+(0.2000P)^2^+0.0000P] where P=(Fo^2^+2Fc^2^)/3'.

Automatic conversion script
Id: cif_fix_values 3143 2015-03-26 13:38:13Z robertas 
;
_cod_original_sg_symbol_H-M P-1
_cod_original_formula_sum 'C39 H33 Cl I O11 P3 W4                   '
_cod_database_code 7027158

loop_
_symmetry_equiv_pos_as_xyz
'x, y, z'
'-x, -y, -z'

loop_
_atom_site_label
_atom_site_type_symbol
_atom_site_fract_x
_atom_site_fract_y
_atom_site_fract_z
_atom_site_U_iso_or_equiv
_atom_site_adp_type
_atom_site_occupancy
_atom_site_calc_flag
_atom_site_refinement_flags
_atom_site_disorder_assembly
_atom_site_disorder_group
W1 W 0.18206(11) 0.21452(10) 0.06252(10) 0.0545(5) Uani 1 d . . .
I5 I 0.0009(2) 0.36030(18) 0.0379(2) 0.0711(8) Uani 1 d . . .
P1 P 0.1942(8) 0.2634(7) -0.1129(7) 0.062(2) Uani 1 d . . .
C11 C 0.259(3) 0.178(2) -0.170(2) 0.057(8) Uiso 1 d . . .
C12 C 0.353(3) 0.189(3) -0.234(3) 0.073(10) Uiso 1 d . . .
H12 H 0.3849 0.2475 -0.2493 0.088 Uiso 1 calc R . .
C13 C 0.398(4) 0.112(3) -0.274(3) 0.089(13) Uiso 1 d . . .
H13 H 0.4548 0.1257 -0.3186 0.107 Uiso 1 calc R . .
C14 C 0.367(3) 0.023(3) -0.253(3) 0.068(10) Uiso 1 d . . .
H14 H 0.4055 -0.0248 -0.2778 0.082 Uiso 1 calc R . .
C15 C 0.268(4) 0.003(3) -0.190(3) 0.084(12) Uiso 1 d . . .
H15 H 0.2413 -0.0569 -0.1746 0.101 Uiso 1 calc R . .
C16 C 0.212(4) 0.085(4) -0.149(4) 0.102(15) Uiso 1 d . . .
H16 H 0.1485 0.0746 -0.1114 0.123 Uiso 1 calc R . .
C21 C 0.068(3) 0.309(2) -0.182(2) 0.055(8) Uiso 1 d . . .
C22 C -0.045(5) 0.263(4) -0.152(4) 0.107(16) Uiso 1 d . . .
H22 H -0.0512 0.2191 -0.0967 0.128 Uiso 1 calc R . .
C23 C -0.126(4) 0.286(3) -0.202(3) 0.085(12) Uiso 1 d . . .
H23 H -0.1865 0.2468 -0.1913 0.102 Uiso 1 calc R . .
C24 C -0.140(5) 0.370(4) -0.281(4) 0.106(16) Uiso 1 d . . .
H24 H -0.2093 0.3923 -0.3077 0.127 Uiso 1 calc R . .
C25 C -0.037(3) 0.410(3) -0.309(3) 0.075(11) Uiso 1 d . . .
H25 H -0.0362 0.4588 -0.3602 0.091 Uiso 1 calc R . .
C26 C 0.068(4) 0.380(3) -0.262(3) 0.080(11) Uiso 1 d . . .
H26 H 0.1356 0.4072 -0.2838 0.096 Uiso 1 calc R . .
C2 C 0.293(4) 0.363(3) -0.141(3) 0.093(13) Uiso 1 d . . .
H2A H 0.3716 0.3369 -0.1419 0.112 Uiso 1 calc R . .
H2B H 0.2767 0.4005 -0.2022 0.112 Uiso 1 calc R . .
C3 C 0.280(4) 0.431(3) -0.068(3) 0.077(11) Uiso 1 d . . .
H3A H 0.2047 0.4631 -0.0714 0.092 Uiso 1 calc R . .
H3B H 0.3359 0.4788 -0.0808 0.092 Uiso 1 calc R . .
P4 P 0.3021(8) 0.3594(6) 0.0459(7) 0.057(2) Uani 1 d . . .
C31 C 0.457(3) 0.334(2) 0.073(3) 0.062(9) Uiso 1 d . . .
C32 C 0.487(4) 0.289(3) 0.161(3) 0.077(11) Uiso 1 d . . .
H32 H 0.4350 0.2741 0.2091 0.092 Uiso 1 calc R . .
C33 C 0.601(5) 0.271(4) 0.171(4) 0.112(17) Uiso 1 d . . .
H33 H 0.6228 0.2409 0.2298 0.135 Uiso 1 calc R . .
C34 C 0.692(3) 0.288(3) 0.108(3) 0.072(10) Uiso 1 d . . .
H34 H 0.7678 0.2678 0.1232 0.086 Uiso 1 calc R . .
C35 C 0.659(4) 0.337(3) 0.021(3) 0.081(12) Uiso 1 d . . .
H35 H 0.7153 0.3564 -0.0224 0.098 Uiso 1 calc R . .
C36 C 0.544(4) 0.361(3) -0.005(3) 0.080(11) Uiso 1 d . . .
H36 H 0.5236 0.3902 -0.0645 0.095 Uiso 1 calc R . .
C5 C 0.252(3) 0.433(2) 0.131(2) 0.054(8) Uiso 1 d . . .
H5A H 0.3140 0.4694 0.1438 0.065 Uiso 1 calc R . .
H5B H 0.1901 0.4771 0.1054 0.065 Uiso 1 calc R . .
C6 C 0.211(4) 0.371(3) 0.223(3) 0.077(11) Uiso 1 d . . .
H6A H 0.1493 0.4068 0.2470 0.092 Uiso 1 calc R . .
H6B H 0.2734 0.3630 0.2660 0.092 Uiso 1 calc R . .
P7 P 0.1624(8) 0.2510(7) 0.2229(7) 0.057(2) Uani 1 d . . .
C41 C 0.021(3) 0.244(3) 0.276(2) 0.062(10) Uani 1 d . . .
C42 C -0.045(4) 0.323(4) 0.293(3) 0.097(14) Uiso 1 d . . .
H42 H -0.0150 0.3823 0.2740 0.116 Uiso 1 calc R . .
C43 C -0.173(5) 0.319(4) 0.343(4) 0.119(18) Uiso 1 d . . .
H43 H -0.2145 0.3705 0.3581 0.143 Uiso 1 calc R . .
C44 C -0.202(5) 0.242(4) 0.357(4) 0.113(17) Uiso 1 d . . .
H44 H -0.2727 0.2353 0.3868 0.136 Uiso 1 calc R . .
C45 C -0.148(5) 0.154(4) 0.336(4) 0.106(16) Uiso 1 d . . .
H45 H -0.1867 0.0983 0.3451 0.127 Uiso 1 calc R . .
C46 C -0.029(4) 0.156(4) 0.300(4) 0.098(14) Uiso 1 d . . .
H46 H 0.0116 0.1006 0.2930 0.117 Uiso 1 calc R . .
C51 C 0.251(3) 0.173(2) 0.308(3) 0.057(8) Uiso 1 d . . .
C52 C 0.279(4) 0.077(3) 0.310(3) 0.085(12) Uiso 1 d . . .
H52 H 0.2663 0.0549 0.2568 0.102 Uiso 1 calc R . .
C53 C 0.324(4) 0.009(4) 0.387(4) 0.101(15) Uiso 1 d . . .
H53 H 0.3315 -0.0565 0.3893 0.121 Uiso 1 calc R . .
C54 C 0.355(6) 0.051(5) 0.454(5) 0.14(2) Uiso 1 d . . .
H54 H 0.4020 0.0135 0.4985 0.166 Uiso 1 calc R . .
C55 C 0.327(8) 0.138(7) 0.467(7) 0.20(4) Uiso 1 d . . .
H55 H 0.3408 0.1529 0.5233 0.243 Uiso 1 calc R . .
C56 C 0.282(6) 0.203(6) 0.402(5) 0.15(3) Uiso 1 d . . .
H56 H 0.2672 0.2651 0.4093 0.185 Uiso 1 calc R . .
C61 C 0.232(5) -0.031(4) 0.095(4) 0.126(19) Uiso 1 d . . .
H61A H 0.3025 -0.0643 0.1158 0.151 Uiso 1 calc R . .
H61B H 0.2106 -0.0471 0.0386 0.151 Uiso 1 calc R . .
H61C H 0.1733 -0.0476 0.1409 0.151 Uiso 1 calc R . .
C62 C 0.245(3) 0.076(2) 0.079(2) 0.054(8) Uiso 1 d . . .
C63 C 0.329(3) 0.139(3) 0.063(3) 0.064(9) Uiso 1 d . . .
C64 C 0.446(3) 0.123(3) 0.047(3) 0.074(11) Uiso 1 d . . .
H64A H 0.4889 0.1459 0.0911 0.089 Uiso 1 calc R . .
H64B H 0.4660 0.1548 -0.0139 0.089 Uiso 1 calc R . .
H64C H 0.4643 0.0557 0.0533 0.089 Uiso 1 calc R . .
C100 C 0.049(5) 0.135(4) 0.078(4) 0.109(16) Uiso 1 d . . .
O100 O -0.029(3) 0.086(2) 0.083(2) 0.094(9) Uiso 1 d . . .
W2 W 0.50037(13) 0.50035(11) 0.65863(11) 0.0637(6) Uani 1 d . . .
W3 W 0.69249(13) 0.53570(12) 0.48836(12) 0.0659(6) Uani 1 d . . .
W4 W 0.44467(14) 0.66272(11) 0.46826(12) 0.0682(6) Uani 1 d . . .
O1 O 0.829(3) 0.555(2) 0.482(2) 0.099(9) Uiso 1 d . . .
O2 O 0.502(2) 0.498(2) 0.773(2) 0.082(8) Uiso 1 d . . .
O3 O 0.399(2) 0.780(2) 0.449(2) 0.086(8) Uiso 1 d . . .
O4 O 0.656(2) 0.5281(17) 0.6206(18) 0.068(6) Uiso 1 d . . .
O5 O 0.652(2) 0.5325(17) 0.3645(18) 0.068(6) Uiso 1 d . . .
O6 O 0.454(2) 0.6316(18) 0.6045(19) 0.073(7) Uiso 1 d . . .
O7 O 0.545(2) 0.3616(17) 0.6556(17) 0.065(6) Uiso 1 d . . .
O8 O 0.602(2) 0.6566(17) 0.4643(17) 0.063(6) Uiso 1 d . . .
O9 O 0.698(2) 0.4053(19) 0.510(2) 0.079(7) Uiso 1 d . . .
O10 O 0.5000 0.5000 0.5000 0.073(10) Uiso 1 d S . .
C200 C 0.039(7) -0.102(6) 0.320(7) 0.07(2) Uiso 0.50 d P A 1
H20A H 0.0639 -0.1243 0.2652 0.088 Uiso 0.50 calc PR A 1
H20B H 0.0273 -0.0333 0.3070 0.088 Uiso 0.50 calc PR A 1
Cl21 Cl 0.115(5) -0.138(4) 0.399(4) 0.20(2) Uiso 0.50 d P A 1
Cl22 Cl -0.100(5) -0.168(4) 0.383(4) 0.22(2) Uiso 0.50 d P A 1
O200 O 0.038(12) -0.097(9) 0.377(10) 0.19(5) Uiso 0.50 d P B 2

loop_
_atom_site_aniso_label
_atom_site_aniso_U_11
_atom_site_aniso_U_22
_atom_site_aniso_U_33
_atom_site_aniso_U_23
_atom_site_aniso_U_13
_atom_site_aniso_U_12
W1 0.0577(9) 0.0540(10) 0.0517(11) -0.0109(7) -0.0026(6) -0.0035(6)
I5 0.0578(15) 0.0691(17) 0.085(2) -0.0138(13) -0.0063(11) 0.0060(10)
P1 0.062(6) 0.069(6) 0.058(7) -0.019(5) -0.001(4) -0.003(4)
P4 0.062(6) 0.050(5) 0.062(7) -0.019(4) 0.003(4) -0.008(4)
P7 0.063(6) 0.067(6) 0.043(6) -0.015(4) 0.003(4) -0.002(4)
C41 0.05(2) 0.10(3) 0.05(2) -0.03(2) 0.004(14) 0.019(16)
W2 0.0678(10) 0.0703(11) 0.0540(12) -0.0137(8) -0.0012(7) -0.0085(7)
W3 0.0594(10) 0.0775(12) 0.0610(12) -0.0137(8) -0.0016(7) -0.0075(7)
W4 0.0801(12) 0.0565(11) 0.0648(13) -0.0078(8) 0.0019(8) 0.0032(7)

loop_
_atom_type_symbol
_atom_type_description
_atom_type_scat_dispersion_real
_atom_type_scat_dispersion_imag
_atom_type_scat_source
C C 0.0033 0.0016 'International Tables Vol C Tables 4.2.6.8 and 6.1.1.4'
H H 0.0000 0.0000 'International Tables Vol C Tables 4.2.6.8 and 6.1.1.4'
P P 0.1023 0.0942 'International Tables Vol C Tables 4.2.6.8 and 6.1.1.4'
W W -0.8490 6.8722 'International Tables Vol C Tables 4.2.6.8 and 6.1.1.4'
I I -0.4742 1.8119 'International Tables Vol C Tables 4.2.6.8 and 6.1.1.4'
O O 0.0106 0.0060 'International Tables Vol C Tables 4.2.6.8 and 6.1.1.4'
Cl Cl 0.1484 0.1585 'International Tables Vol C Tables 4.2.6.8 and 6.1.1.4'

loop_
_geom_angle_atom_site_label_1
_geom_angle_atom_site_label_2
_geom_angle_atom_site_label_3
_geom_angle
_geom_angle_site_symmetry_1
_geom_angle_site_symmetry_3
C100 W1 C63 112.6(19) . .
C100 W1 C62 72.9(18) . .
C63 W1 C62 39.8(14) . .
C100 W1 P7 94.4(17) . .
C63 W1 P7 104.8(12) . .
C62 W1 P7 106.5(10) . .
C100 W1 P1 100.8(17) . .
C63 W1 P1 90.2(12) . .
C62 W1 P1 99.6(10) . .
P7 W1 P1 152.7(3) . .
C100 W1 P4 161.4(16) . .
C63 W1 P4 86.0(11) . .
C62 W1 P4 125.6(9) . .
P7 W1 P4 78.6(3) . .
P1 W1 P4 79.9(3) . .
C100 W1 I5 80.4(16) . .
C63 W1 I5 166.0(11) . .
C62 W1 I5 153.0(9) . .
P7 W1 I5 78.4(2) . .
P1 W1 I5 82.0(2) . .
P4 W1 I5 81.3(2) . .
C11 P1 C21 103.3(17) . .
C11 P1 C2 102.5(18) . .
C21 P1 C2 103.9(19) . .
C11 P1 W1 116.0(13) . .
C21 P1 W1 121.6(11) . .
C2 P1 W1 107.3(16) . .
C12 C11 C16 116(3) . .
C12 C11 P1 128(3) . .
C16 C11 P1 116(3) . .
C11 C12 C13 121(4) . .
C14 C13 C12 126(5) . .
C13 C14 C15 117(4) . .
C14 C15 C16 118(4) . .
C11 C16 C15 120(4) . .
C26 C21 C22 118(4) . .
C26 C21 P1 124(3) . .
C22 C21 P1 118(3) . .
C23 C22 C21 118(5) . .
C22 C23 C24 128(5) . .
C25 C24 C23 113(5) . .
C24 C25 C26 123(4) . .
C21 C26 C25 119(4) . .
C3 C2 P1 111(3) . .
C2 C3 P4 109(3) . .
C3 P4 C31 111.9(18) . .
C3 P4 C5 107.9(17) . .
C31 P4 C5 102.5(16) . .
C3 P4 W1 108.0(14) . .
C31 P4 W1 116.2(12) . .
C5 P4 W1 109.9(11) . .
C32 C31 C36 123(4) . .
C32 C31 P4 118(3) . .
C36 C31 P4 119(3) . .
C33 C32 C31 113(4) . .
C32 C33 C34 132(6) . .
C33 C34 C35 113(4) . .
C36 C35 C34 124(4) . .
C35 C36 C31 115(4) . .
C6 C5 P4 112(2) . .
C5 C6 P7 119(3) . .
C51 P7 C41 103.2(17) . .
C51 P7 C6 103.6(18) . .
C41 P7 C6 107.7(18) . .
C51 P7 W1 114.0(12) . .
C41 P7 W1 116.8(12) . .
C6 P7 W1 110.4(14) . .
C42 C41 C46 117(4) . .
C42 C41 P7 123(3) . .
C46 C41 P7 120(3) . .
C41 C42 C43 124(5) . .
C44 C43 C42 111(6) . .
C43 C44 C45 131(7) . .
C46 C45 C44 117(5) . .
C41 C46 C45 119(4) . .
C52 C51 C56 112(4) . .
C52 C51 P7 125(3) . .
C56 C51 P7 121(3) . .
C51 C52 C53 126(5) . .
C54 C53 C52 111(5) . .
C55 C54 C53 129(8) . .
C54 C55 C56 121(10) . .
C55 C56 C51 118(8) . .
C63 C62 C61 140(4) . .
C63 C62 W1 67(2) . .
C61 C62 W1 153(3) . .
C62 C63 C64 129(4) . .
C62 C63 W1 73(2) . .
C64 C63 W1 157(3) . .
O100 C100 W1 177(5) . .
O2 W2 O6 103.9(12) . .
O2 W2 O5 104.8(12) . 2_666
O6 W2 O5 88.0(11) . 2_666
O2 W2 O4 102.5(13) . .
O6 W2 O4 88.2(10) . .
O5 W2 O4 152.5(11) 2_666 .
O2 W2 O7 101.4(12) . .
O6 W2 O7 154.7(11) . .
O5 W2 O7 84.3(10) 2_666 .
O4 W2 O7 87.6(10) . .
O2 W2 O10 178.8(10) . .
O6 W2 O10 77.3(8) . .
O5 W2 O10 75.3(8) 2_666 .
O4 W2 O10 77.3(8) . .
O7 W2 O10 77.4(7) . .
O1 W3 O9 101.3(14) . .
O1 W3 O5 104.6(14) . .
O9 W3 O5 86.6(12) . .
O1 W3 O8 109.5(13) . .
O9 W3 O8 149.1(11) . .
O5 W3 O8 83.4(10) . .
O1 W3 O4 102.6(14) . .
O9 W3 O4 88.3(11) . .
O5 W3 O4 152.7(11) . .
O8 W3 O4 87.4(10) . .
O1 W3 O10 177.4(11) . .
O9 W3 O10 76.1(9) . .
O5 W3 O10 75.8(7) . .
O8 W3 O10 73.1(7) . .
O4 W3 O10 76.9(7) . .
O3 W4 O8 107.3(12) . .
O3 W4 O7 102.0(13) . 2_666
O8 W4 O7 85.8(11) . 2_666
O3 W4 O6 101.5(13) . .
O8 W4 O6 87.9(11) . .
O7 W4 O6 156.5(10) 2_666 .
O3 W4 O9 104.1(13) . 2_666
O8 W4 O9 148.5(11) . 2_666
O7 W4 O9 89.6(11) 2_666 2_666
O6 W4 O9 84.0(11) . 2_666
O3 W4 O10 177.2(10) . .
O8 W4 O10 75.0(7) . .
O7 W4 O10 79.6(7) 2_666 .
O6 W4 O10 76.9(7) . .
O9 W4 O10 73.6(8) 2_666 .
W2 O4 W3 115.8(13) . .
W3 O5 W2 118.8(13) . 2_666
W2 O6 W4 115.8(13) . .
W4 O7 W2 113.1(12) 2_666 .
W4 O8 W3 122.0(12) . .
W3 O9 W4 120.2(14) . 2_666
W4 O10 W4 180.0 2_666 .
W4 O10 W3 90.03(7) 2_666 .
W4 O10 W3 89.97(7) . .
W4 O10 W3 89.97(7) 2_666 2_666
W4 O10 W3 90.03(7) . 2_666
W3 O10 W3 179.998(1) . 2_666
W4 O10 W2 90.07(6) 2_666 2_666
W4 O10 W2 89.93(6) . 2_666
W3 O10 W2 90.02(6) . 2_666
W3 O10 W2 89.98(6) 2_666 2_666
W4 O10 W2 89.93(6) 2_666 .
W4 O10 W2 90.07(6) . .
W3 O10 W2 89.98(6) . .
W3 O10 W2 90.02(6) 2_666 .
W2 O10 W2 180.0 2_666 .
Cl21 C200 Cl22 94(6) . .

loop_
_geom_bond_atom_site_label_1
_geom_bond_atom_site_label_2
_geom_bond_distance
_geom_bond_site_symmetry_2
W1 C100 1.98(6) .
W1 C63 1.97(4) .
W1 C62 2.05(3) .
W1 P7 2.544(10) .
W1 P1 2.558(11) .
W1 P4 2.569(9) .
W1 I5 2.864(4) .
P1 C11 1.76(3) .
P1 C21 1.83(4) .
P1 C2 1.89(5) .
C11 C12 1.42(5) .
C11 C16 1.47(6) .
C12 C13 1.43(6) .
C13 C14 1.34(6) .
C14 C15 1.48(5) .
C15 C16 1.52(6) .
C21 C26 1.40(5) .
C21 C22 1.54(6) .
C22 C23 1.21(6) .
C23 C24 1.50(7) .
C24 C25 1.40(6) .
C25 C26 1.43(6) .
C2 C3 1.61(6) .
C3 P4 1.80(4) .
P4 C31 1.87(4) .
P4 C5 1.87(3) .
C31 C32 1.38(6) .
C31 C36 1.53(5) .
C32 C33 1.35(6) .
C33 C34 1.40(6) .
C34 C35 1.40(6) .
C35 C36 1.41(6) .
C5 C6 1.55(5) .
C6 P7 1.86(4) .
P7 C51 1.81(4) .
P7 C41 1.83(3) .
C41 C42 1.39(6) .
C41 C46 1.41(6) .
C42 C43 1.66(7) .
C43 C44 1.16(7) .
C44 C45 1.48(7) .
C45 C46 1.48(7) .
C51 C52 1.40(5) .
C51 C56 1.60(8) .
C52 C53 1.43(7) .
C53 C54 1.35(8) .
C54 C55 1.33(10) .
C55 C56 1.30(11) .
C61 C62 1.53(6) .
C62 C63 1.37(5) .
C63 C64 1.41(5) .
C100 O100 1.19(6) .
W2 O2 1.69(3) .
W2 O6 1.95(3) .
W2 O5 1.94(2) 2_666
W2 O4 1.95(2) .
W2 O7 2.04(2) .
W2 O10 2.358(3) .
W3 O1 1.64(3) .
W3 O9 1.84(3) .
W3 O5 1.92(3) .
W3 O8 1.95(2) .
W3 O4 1.98(3) .
W3 O10 2.350(3) .
W4 O3 1.71(3) .
W4 O8 1.84(2) .
W4 O7 1.94(3) 2_666
W4 O6 1.98(3) .
W4 O9 1.99(3) 2_666
W4 O10 2.347(3) .
O5 W2 1.94(2) 2_666
O7 W4 1.94(3) 2_666
O9 W4 1.99(3) 2_666
O10 W4 2.347(3) 2_666
O10 W3 2.350(3) 2_666
O10 W2 2.358(3) 2_666
C200 Cl21 1.47(11) .
C200 Cl22 2.06(10) .
